data_7112859
loop_
_publ_author_name
'Xu, Chen'
'Zhang, Ya-Peng'
'Wang, Zhi-Qiang'
'Fu, Wei-Jun'
'Hao, Xin-Qi'
'Xu, Yan'
'Ji, Bao-Ming'

_publ_section_title
;
 Design and synthesis of tetranuclear cluster
 monophosphine-cyclopalladated ferrocenylpyrimidinone complexes from the
 palladium-catalyzed hydroxylation of chloropyrimidine.
;
_journal_issue 36
_journal_name_full 'Chemical communications (Cambridge, England)'
_journal_page_first 6852
_journal_page_last 6854
_journal_paper_doi 10.1039/c0cc01870h
_journal_volume 46
_journal_year 2010
_chemical_formula_sum 'C128 H100 Fe4 N8 O4 P4 Pd4'
_chemical_formula_weight 2587.04
_chemical_name_systematic
;

?

;
_space_group_IT_number 86
_symmetry_cell_setting tetragonal
_symmetry_space_group_name_Hall '-P 4bc'
_symmetry_space_group_name_H-M 'P 42/n :2'
_atom_sites_solution_hydrogens geom
_atom_sites_solution_primary direct
_atom_sites_solution_secondary difmap
_audit_creation_method SHELXL-97
_cell_angle_alpha 90.00
_cell_angle_beta 90.00
_cell_angle_gamma 90.00
_cell_formula_units_Z 2
_cell_length_a 17.7245(9)
_cell_length_b 17.7245(9)
_cell_length_c 22.880(2)
_cell_measurement_reflns_used 2701
_cell_measurement_temperature 296(2)
_cell_measurement_theta_max 16.30
_cell_measurement_theta_min 2.30
_cell_volume 7187.9(8)
_computing_cell_refinement 'Bruker SMART'
_computing_data_collection 'Bruker SMART'
_computing_data_reduction 'Bruker SAINT'
_computing_molecular_graphics 'Bruker SHELXTL'
_computing_publication_material 'Bruker SHELXTL'
_computing_structure_refinement 'SHELXL-97 (Sheldrick, 1997)'
_computing_structure_solution 'SHELXS-97 (Sheldrick, 1990)'
_diffrn_ambient_temperature 296(2)
_diffrn_measured_fraction_theta_full 0.999
_diffrn_measured_fraction_theta_max 0.999
_diffrn_measurement_device_type 'CCD area detector'
_diffrn_measurement_method 'phi and omega scans'
_diffrn_radiation_monochromator graphite
_diffrn_radiation_source 'fine-focus sealed tube'
_diffrn_radiation_type MoK\a
_diffrn_radiation_wavelength 0.71073
_diffrn_reflns_av_R_equivalents 0.1183
_diffrn_reflns_av_sigmaI/netI 0.0796
_diffrn_reflns_limit_h_max 21
_diffrn_reflns_limit_h_min -21
_diffrn_reflns_limit_k_max 21
_diffrn_reflns_limit_k_min -21
_diffrn_reflns_limit_l_max 27
_diffrn_reflns_limit_l_min -27
_diffrn_reflns_number 54649
_diffrn_reflns_theta_full 25.50
_diffrn_reflns_theta_max 25.50
_diffrn_reflns_theta_min 2.30
_exptl_absorpt_coefficient_mu 0.970
_exptl_absorpt_correction_T_max 0.9352
_exptl_absorpt_correction_T_min 0.8222
_exptl_absorpt_correction_type multi-scan
_exptl_absorpt_process_details sadabs
_exptl_crystal_colour brown
_exptl_crystal_density_diffrn 1.195
_exptl_crystal_density_method 'not measured'
_exptl_crystal_description block
_exptl_crystal_F_000 2608
_exptl_crystal_size_max 0.21
_exptl_crystal_size_mid 0.11
_exptl_crystal_size_min 0.07
_platon_squeeze_details
;
;
_refine_diff_density_max 0.369
_refine_diff_density_min -0.355
_refine_diff_density_rms 0.074
_refine_ls_extinction_method none
_refine_ls_goodness_of_fit_ref 1.071
_refine_ls_hydrogen_treatment constr
_refine_ls_matrix_type full
_refine_ls_number_parameters 343
_refine_ls_number_reflns 6696
_refine_ls_number_restraints 0
_refine_ls_restrained_S_all 1.071
_refine_ls_R_factor_all 0.0938
_refine_ls_R_factor_gt 0.0453
_refine_ls_shift/su_max 0.001
_refine_ls_shift/su_mean 0.000
_refine_ls_structure_factor_coef Fsqd
_refine_ls_weighting_details 'calc w=1/[\s^2^(Fo^2^)+(0.0241P)^2^+0.0000P] where P=(Fo^2^+2Fc^2^)/3'
_refine_ls_weighting_scheme calc
_refine_ls_wR_factor_gt 0.0821
_refine_ls_wR_factor_ref 0.0898
_reflns_number_gt 3975
_reflns_number_total 6696
_reflns_threshold_expression >2sigma(I)
_cod_data_source_file c0cc01870h.txt
_cod_data_source_block a
_cod_depositor_comments
;
The following automatic conversions were performed:

'_symmetry_cell_setting' value 'Tetragonal' changed to 'tetragonal'
according to
/usr/data/users/saulius/automatic-downloads/retrospective/RSC/lib/dictionaries/cif_core.dic
dictionary named 'cif_core.dic' version 2.4.2 from 2011-04-26.

Automatic conversion script
Id: cif_fix_values 2281 2013-09-26 08:29:07Z andrius 
;
_cod_original_cell_volume 7187.9(9)
_cod_original_sg_symbol_H-M P4(2)/n
_cod_database_code 7112859

loop_
_symmetry_equiv_pos_as_xyz
'x, y, z'
'-x+1/2, -y+1/2, z'
'-y, x+1/2, z+1/2'
'y+1/2, -x, z+1/2'
'-x, -y, -z'
'x-1/2, y-1/2, -z'
'y, -x-1/2, -z-1/2'
'-y-1/2, x, -z-1/2'

loop_
_atom_site_label
_atom_site_type_symbol
_atom_site_fract_x
_atom_site_fract_y
_atom_site_fract_z
_atom_site_U_iso_or_equiv
_atom_site_adp_type
_atom_site_occupancy
_atom_site_symmetry_multiplicity
_atom_site_calc_flag
_atom_site_refinement_flags
Pd1 Pd 0.761235(18) 0.586718(18) 0.149622(14) 0.03984(11) Uani 1 1 d .
Fe1 Fe 0.61315(4) 0.48650(4) 0.08524(3) 0.0526(2) Uani 1 1 d .
P1 P 0.85922(7) 0.55868(7) 0.09201(5) 0.0450(3) Uani 1 1 d .
O1 O 0.46569(17) 0.69761(19) 0.26332(13) 0.0642(10) Uani 1 1 d .
N1 N 0.66325(19) 0.62565(18) 0.19322(15) 0.0398(9) Uani 1 1 d .
N2 N 0.5920(2) 0.67665(18) 0.27207(14) 0.0416(9) Uani 1 1 d .
C1 C 0.6120(2) 0.5989(2) 0.10004(18) 0.0426(11) Uani 1 1 d .
C2 C 0.5614(3) 0.5803(2) 0.05383(19) 0.0513(12) Uani 1 1 d .
H2 H 0.5070 0.5900 0.0528 0.062 Uiso 1 1 calc R
C3 C 0.6046(3) 0.5470(3) 0.0098(2) 0.0582(14) Uani 1 1 d .
H3 H 0.5850 0.5278 -0.0273 0.070 Uiso 1 1 calc R
C4 C 0.6804(3) 0.5429(2) 0.02803(19) 0.0514(13) Uani 1 1 d .
H4 H 0.7216 0.5203 0.0054 0.062 Uiso 1 1 calc R
C5 C 0.6880(2) 0.5762(2) 0.08467(18) 0.0423(11) Uani 1 1 d .
C6 C 0.5819(4) 0.4359(3) 0.1610(2) 0.0782(18) Uani 1 1 d .
H6 H 0.5681 0.4616 0.1974 0.094 Uiso 1 1 calc R
C7 C 0.5319(3) 0.4158(3) 0.1151(3) 0.0830(18) Uani 1 1 d .
H7 H 0.4773 0.4250 0.1142 0.100 Uiso 1 1 calc R
C8 C 0.5742(4) 0.3791(3) 0.0721(3) 0.0777(18) Uani 1 1 d .
H8 H 0.5545 0.3591 0.0352 0.093 Uiso 1 1 calc R
C9 C 0.6495(3) 0.3767(3) 0.0900(3) 0.0788(17) Uani 1 1 d .
H9 H 0.6915 0.3548 0.0679 0.095 Uiso 1 1 calc R
C10 C 0.6546(3) 0.4113(3) 0.1456(3) 0.0709(16) Uani 1 1 d .
H10 H 0.7006 0.4174 0.1689 0.085 Uiso 1 1 calc R
C11 C 0.5987(3) 0.6269(2) 0.15896(19) 0.0432(11) Uani 1 1 d .
C12 C 0.5316(3) 0.6510(2) 0.1808(2) 0.0505(12) Uani 1 1 d .
H12 H 0.4893 0.6510 0.1567 0.061 Uiso 1 1 calc R
C13 C 0.5243(3) 0.6765(2) 0.2399(2) 0.0458(12) Uani 1 1 d .
C14 C 0.6546(2) 0.6514(2) 0.24722(19) 0.0429(12) Uani 1 1 d .
H14 H 0.6977 0.6517 0.2704 0.051 Uiso 1 1 calc R
C15 C 0.8557(3) 0.4648(3) 0.0610(2) 0.0513(13) Uani 1 1 d .
C16 C 0.8458(3) 0.4044(3) 0.0992(2) 0.0590(14) Uani 1 1 d .
H16 H 0.8417 0.4136 0.1391 0.071 Uiso 1 1 calc R
C17 C 0.8419(3) 0.3307(3) 0.0788(3) 0.0786(17) Uani 1 1 d .
H17 H 0.8358 0.2908 0.1048 0.094 Uiso 1 1 calc R
C18 C 0.8471(3) 0.3172(3) 0.0193(3) 0.0849(19) Uani 1 1 d .
H18 H 0.8452 0.2680 0.0052 0.102 Uiso 1 1 calc R
C19 C 0.8549(3) 0.3753(4) -0.0185(3) 0.0846(18) Uani 1 1 d .
H19 H 0.8570 0.3657 -0.0585 0.101 Uiso 1 1 calc R
C20 C 0.8599(3) 0.4494(3) 0.0016(2) 0.0622(14) Uani 1 1 d .
H20 H 0.8660 0.4888 -0.0249 0.075 Uiso 1 1 calc R
C21 C 0.8752(3) 0.6254(3) 0.03332(19) 0.0470(12) Uani 1 1 d .
C22 C 0.8329(3) 0.6913(3) 0.0305(2) 0.0586(14) Uani 1 1 d .
H22 H 0.7922 0.6980 0.0555 0.070 Uiso 1 1 calc R
C23 C 0.8509(3) 0.7466(3) -0.0092(2) 0.0745(17) Uani 1 1 d .
H23 H 0.8226 0.7908 -0.0104 0.089 Uiso 1 1 calc R
C24 C 0.9107(3) 0.7375(3) -0.0474(2) 0.0771(17) Uani 1 1 d .
H24 H 0.9217 0.7749 -0.0746 0.093 Uiso 1 1 calc R
C25 C 0.9535(3) 0.6733(4) -0.0450(2) 0.0783(18) Uani 1 1 d .
H25 H 0.9937 0.6671 -0.0706 0.094 Uiso 1 1 calc R
C26 C 0.9372(3) 0.6181(3) -0.0047(2) 0.0704(16) Uani 1 1 d .
H26 H 0.9676 0.5754 -0.0026 0.084 Uiso 1 1 calc R
C27 C 0.9503(3) 0.5636(3) 0.12868(19) 0.0501(12) Uani 1 1 d .
C28 C 0.9753(3) 0.6339(3) 0.1464(2) 0.0682(15) Uani 1 1 d .
H28 H 0.9453 0.6759 0.1391 0.082 Uiso 1 1 calc R
C29 C 1.0434(3) 0.6436(4) 0.1743(2) 0.0800(18) Uani 1 1 d .
H29 H 1.0591 0.6913 0.1860 0.096 Uiso 1 1 calc R
C30 C 1.0871(3) 0.5822(5) 0.1844(2) 0.0853(19) Uani 1 1 d .
H30 H 1.1332 0.5881 0.2034 0.102 Uiso 1 1 calc R
C31 C 1.0648(3) 0.5124(4) 0.1674(3) 0.096(2) Uani 1 1 d .
H31 H 1.0958 0.4709 0.1743 0.115 Uiso 1 1 calc R
C32 C 0.9953(3) 0.5027(3) 0.1394(2) 0.0767(17) Uani 1 1 d .
H32 H 0.9798 0.4547 0.1281 0.092 Uiso 1 1 calc R

loop_
_atom_site_aniso_label
_atom_site_aniso_U_11
_atom_site_aniso_U_22
_atom_site_aniso_U_33
_atom_site_aniso_U_23
_atom_site_aniso_U_13
_atom_site_aniso_U_12
Pd1 0.0414(2) 0.0397(2) 0.03837(19) -0.00607(18) -0.00175(18) 0.00090(18)
Fe1 0.0564(5) 0.0487(4) 0.0526(4) -0.0057(4) -0.0115(4) -0.0043(4)
P1 0.0463(8) 0.0412(7) 0.0474(8) -0.0055(6) 0.0014(6) 0.0059(6)
O1 0.038(2) 0.090(3) 0.065(2) -0.013(2) 0.0072(17) 0.0102(19)
N1 0.040(2) 0.039(2) 0.040(2) -0.0080(18) -0.0006(19) 0.0036(18)
N2 0.042(2) 0.038(2) 0.044(2) -0.0026(18) 0.009(2) 0.0011(18)
C1 0.043(3) 0.049(3) 0.035(3) -0.001(2) -0.010(2) 0.003(2)
C2 0.052(3) 0.054(3) 0.048(3) -0.005(3) -0.006(3) 0.008(2)
C3 0.061(4) 0.066(4) 0.047(3) -0.012(3) -0.012(3) -0.004(3)
C4 0.059(3) 0.054(3) 0.042(3) -0.010(2) -0.003(3) 0.003(3)
C5 0.048(3) 0.042(3) 0.036(3) -0.002(2) -0.002(2) 0.001(2)
C6 0.105(5) 0.067(4) 0.063(4) 0.017(3) -0.011(4) -0.026(4)
C7 0.068(4) 0.073(4) 0.108(5) 0.032(4) -0.011(4) -0.016(4)
C8 0.099(5) 0.052(4) 0.082(5) -0.007(3) -0.026(4) -0.021(3)
C9 0.078(4) 0.055(4) 0.103(5) -0.021(3) -0.024(4) 0.001(3)
C10 0.062(4) 0.052(3) 0.098(5) 0.024(3) -0.027(4) -0.007(3)
C11 0.046(3) 0.038(3) 0.046(3) 0.001(2) -0.002(2) 0.004(2)
C12 0.045(3) 0.055(3) 0.052(3) -0.007(3) -0.013(3) 0.003(2)
C13 0.045(3) 0.046(3) 0.046(3) -0.004(2) 0.000(3) 0.000(2)
C14 0.045(3) 0.044(3) 0.039(3) -0.005(2) 0.001(2) -0.005(2)
C15 0.054(3) 0.042(3) 0.058(3) -0.010(3) 0.001(3) 0.011(2)
C16 0.066(4) 0.052(3) 0.060(3) -0.005(3) 0.006(3) 0.003(3)
C17 0.089(4) 0.043(3) 0.103(5) -0.002(3) 0.011(4) 0.007(3)
C18 0.094(5) 0.059(4) 0.102(5) -0.030(4) 0.010(4) -0.005(4)
C19 0.110(5) 0.075(4) 0.069(4) -0.027(4) 0.008(4) 0.008(4)
C20 0.076(4) 0.050(3) 0.061(4) -0.008(3) 0.010(3) 0.001(3)
C21 0.048(3) 0.050(3) 0.043(3) -0.001(2) 0.009(2) 0.000(2)
C22 0.056(3) 0.049(3) 0.071(4) 0.007(3) 0.013(3) 0.006(3)
C23 0.079(4) 0.045(3) 0.100(5) 0.022(3) 0.019(4) 0.009(3)
C24 0.074(4) 0.080(4) 0.078(4) 0.023(3) 0.018(4) -0.007(4)
C25 0.066(4) 0.091(5) 0.077(4) 0.013(4) 0.032(3) 0.006(4)
C26 0.065(4) 0.069(4) 0.077(4) 0.009(3) 0.019(3) 0.014(3)
C27 0.050(3) 0.052(3) 0.049(3) -0.005(3) 0.005(2) 0.005(3)
C28 0.054(3) 0.074(4) 0.076(4) -0.013(3) -0.011(3) 0.004(3)
C29 0.069(4) 0.085(5) 0.085(4) -0.023(4) -0.004(4) -0.006(4)
C30 0.058(4) 0.126(6) 0.072(4) -0.003(4) -0.014(3) -0.006(4)
C31 0.063(4) 0.101(5) 0.124(6) 0.003(4) -0.023(4) 0.029(4)
C32 0.060(4) 0.071(4) 0.099(5) -0.003(3) -0.016(3) 0.012(3)

loop_
_atom_type_symbol
_atom_type_description
_atom_type_scat_dispersion_real
_atom_type_scat_dispersion_imag
_atom_type_scat_source
C C 0.0033 0.0016 'International Tables Vol C Tables 4.2.6.8 and 6.1.1.4'
H H 0.0000 0.0000 'International Tables Vol C Tables 4.2.6.8 and 6.1.1.4'
N N 0.0061 0.0033 'International Tables Vol C Tables 4.2.6.8 and 6.1.1.4'
O O 0.0106 0.0060 'International Tables Vol C Tables 4.2.6.8 and 6.1.1.4'
Fe Fe 0.3463 0.8444 'International Tables Vol C Tables 4.2.6.8 and 6.1.1.4'
Pd Pd -0.9988 1.0072 'International Tables Vol C Tables 4.2.6.8 and 6.1.1.4'
P P 0.1023 0.0942 'International Tables Vol C Tables 4.2.6.8 and 6.1.1.4'

loop_
_geom_angle_atom_site_label_1
_geom_angle_atom_site_label_2
_geom_angle_atom_site_label_3
_geom_angle
_geom_angle_site_symmetry_1
_geom_angle_site_symmetry_3
C5 Pd1 N2 170.06(15) . 8_756
C5 Pd1 N1 81.18(15) . .
N2 Pd1 N1 90.77(13) 8_756 .
C5 Pd1 P1 92.63(13) . .
N2 Pd1 P1 96.05(9) 8_756 .
N1 Pd1 P1 170.64(10) . .
C1 Fe1 C7 123.1(2) . .
C1 Fe1 C6 106.9(2) . .
C7 Fe1 C6 41.0(2) . .
C1 Fe1 C2 41.20(15) . .
C7 Fe1 C2 107.7(2) . .
C6 Fe1 C2 122.8(2) . .
C1 Fe1 C4 68.24(17) . .
C7 Fe1 C4 159.6(2) . .
C6 Fe1 C4 158.0(2) . .
C2 Fe1 C4 68.58(18) . .
C1 Fe1 C3 67.80(17) . .
C7 Fe1 C3 123.9(2) . .
C6 Fe1 C3 159.4(2) . .
C2 Fe1 C3 40.14(16) . .
C4 Fe1 C3 40.50(16) . .
C1 Fe1 C8 159.7(2) . .
C7 Fe1 C8 40.2(2) . .
C6 Fe1 C8 67.8(2) . .
C2 Fe1 C8 123.9(2) . .
C4 Fe1 C8 124.0(2) . .
C3 Fe1 C8 109.9(2) . .
C1 Fe1 C9 158.2(2) . .
C7 Fe1 C9 67.6(2) . .
C6 Fe1 C9 67.7(2) . .
C2 Fe1 C9 159.5(2) . .
C4 Fe1 C9 108.4(2) . .
C3 Fe1 C9 124.6(2) . .
C8 Fe1 C9 39.82(19) . .
C1 Fe1 C10 122.0(2) . .
C7 Fe1 C10 68.1(2) . .
C6 Fe1 C10 40.2(2) . .
C2 Fe1 C10 158.5(2) . .
C4 Fe1 C10 122.8(2) . .
C3 Fe1 C10 159.6(2) . .
C8 Fe1 C10 67.4(2) . .
C9 Fe1 C10 40.27(19) . .
C1 Fe1 C5 41.43(15) . .
C7 Fe1 C5 158.7(2) . .
C6 Fe1 C5 121.3(2) . .
C2 Fe1 C5 70.02(17) . .
C4 Fe1 C5 40.79(15) . .
C3 Fe1 C5 68.77(17) . .
C8 Fe1 C5 158.3(2) . .
C9 Fe1 C5 121.8(2) . .
C10 Fe1 C5 105.86(19) . .
C15 P1 C21 108.3(2) . .
C15 P1 C27 104.7(2) . .
C21 P1 C27 99.9(2) . .
C15 P1 Pd1 114.15(16) . .
C21 P1 Pd1 114.43(16) . .
C27 P1 Pd1 113.96(15) . .
C14 N1 C11 115.2(4) . .
C14 N1 Pd1 130.2(3) . .
C11 N1 Pd1 114.5(3) . .
C14 N2 C13 119.3(4) . .
C14 N2 Pd1 125.4(3) . 7_576
C13 N2 Pd1 114.1(3) . 7_576
C2 C1 C5 110.0(4) . .
C2 C1 C11 131.6(4) . .
C5 C1 C11 118.0(4) . .
C2 C1 Fe1 69.8(2) . .
C5 C1 Fe1 71.2(2) . .
C11 C1 Fe1 119.5(3) . .
C3 C2 C1 106.7(4) . .
C3 C2 Fe1 70.2(3) . .
C1 C2 Fe1 69.0(2) . .
C3 C2 H2 126.7 . .
C1 C2 H2 126.7 . .
Fe1 C2 H2 126.7 . .
C2 C3 C4 109.4(4) . .
C2 C3 Fe1 69.7(3) . .
C4 C3 Fe1 69.6(3) . .
C2 C3 H3 125.3 . .
C4 C3 H3 125.3 . .
Fe1 C3 H3 125.3 . .
C3 C4 C5 109.6(4) . .
C3 C4 Fe1 69.9(3) . .
C5 C4 Fe1 71.0(3) . .
C3 C4 H4 125.2 . .
C5 C4 H4 125.2 . .
Fe1 C4 H4 125.2 . .
C4 C5 C1 104.3(4) . .
C4 C5 Pd1 141.2(3) . .
C1 C5 Pd1 113.6(3) . .
C4 C5 Fe1 68.2(2) . .
C1 C5 Fe1 67.4(2) . .
Pd1 C5 Fe1 119.1(2) . .
C10 C6 C7 108.0(5) . .
C10 C6 Fe1 70.9(3) . .
C7 C6 Fe1 69.5(3) . .
C10 C6 H6 126.0 . .
C7 C6 H6 126.0 . .
Fe1 C6 H6 126.0 . .
C8 C7 C6 107.5(5) . .
C8 C7 Fe1 70.6(3) . .
C6 C7 Fe1 69.6(3) . .
C8 C7 H7 126.2 . .
C6 C7 H7 126.2 . .
Fe1 C7 H7 126.2 . .
C9 C8 C7 108.6(5) . .
C9 C8 Fe1 70.3(3) . .
C7 C8 Fe1 69.2(3) . .
C9 C8 H8 125.7 . .
C7 C8 H8 125.7 . .
Fe1 C8 H8 125.7 . .
C8 C9 C10 108.2(5) . .
C8 C9 Fe1 69.9(3) . .
C10 C9 Fe1 70.0(3) . .
C8 C9 H9 125.9 . .
C10 C9 H9 125.9 . .
Fe1 C9 H9 125.9 . .
C6 C10 C9 107.5(5) . .
C6 C10 Fe1 68.9(3) . .
C9 C10 Fe1 69.8(3) . .
C6 C10 H10 126.2 . .
C9 C10 H10 126.2 . .
Fe1 C10 H10 126.2 . .
C12 C11 N1 121.3(4) . .
C12 C11 C1 126.1(4) . .
N1 C11 C1 112.6(4) . .
C11 C12 C13 121.6(4) . .
C11 C12 H12 119.2 . .
C13 C12 H12 119.2 . .
O1 C13 N2 119.6(4) . .
O1 C13 C12 125.7(4) . .
N2 C13 C12 114.7(4) . .
N2 C14 N1 127.8(4) . .
N2 C14 H14 116.1 . .
N1 C14 H14 116.1 . .
C20 C15 C16 118.0(4) . .
C20 C15 P1 124.3(4) . .
C16 C15 P1 117.7(4) . .
C17 C16 C15 121.3(5) . .
C17 C16 H16 119.3 . .
C15 C16 H16 119.3 . .
C18 C17 C16 119.2(5) . .
C18 C17 H17 120.4 . .
C16 C17 H17 120.4 . .
C19 C18 C17 120.3(5) . .
C19 C18 H18 119.8 . .
C17 C18 H18 119.8 . .
C18 C19 C20 120.8(5) . .
C18 C19 H19 119.6 . .
C20 C19 H19 119.6 . .
C15 C20 C19 120.4(5) . .
C15 C20 H20 119.8 . .
C19 C20 H20 119.8 . .
C22 C21 C26 117.9(4) . .
C22 C21 P1 119.9(4) . .
C26 C21 P1 121.4(4) . .
C23 C22 C21 120.4(5) . .
C23 C22 H22 119.8 . .
C21 C22 H22 119.8 . .
C22 C23 C24 120.8(5) . .
C22 C23 H23 119.6 . .
C24 C23 H23 119.6 . .
C25 C24 C23 119.7(5) . .
C25 C24 H24 120.1 . .
C23 C24 H24 120.1 . .
C24 C25 C26 120.2(5) . .
C24 C25 H25 119.9 . .
C26 C25 H25 119.9 . .
C25 C26 C21 120.9(5) . .
C25 C26 H26 119.6 . .
C21 C26 H26 119.6 . .
C32 C27 C28 118.2(5) . .
C32 C27 P1 124.3(4) . .
C28 C27 P1 117.5(4) . .
C29 C28 C27 121.9(5) . .
C29 C28 H28 119.0 . .
C27 C28 H28 119.0 . .
C30 C29 C28 118.7(6) . .
C30 C29 H29 120.6 . .
C28 C29 H29 120.6 . .
C29 C30 C31 121.1(6) . .
C29 C30 H30 119.4 . .
C31 C30 H30 119.4 . .
C30 C31 C32 120.0(6) . .
C30 C31 H31 120.0 . .
C32 C31 H31 120.0 . .
C27 C32 C31 120.0(5) . .
C27 C32 H32 120.0 . .
C31 C32 H32 120.0 . .

loop_
_geom_bond_atom_site_label_1
_geom_bond_atom_site_label_2
_geom_bond_distance
_geom_bond_site_symmetry_2
Pd1 C5 1.982(4) .
Pd1 N2 2.105(3) 8_756
Pd1 N1 2.118(3) .
Pd1 P1 2.2362(12) .
Fe1 C1 2.021(4) .
Fe1 C7 2.028(5) .
Fe1 C6 2.029(5) .
Fe1 C2 2.030(4) .
Fe1 C4 2.033(5) .
Fe1 C3 2.037(5) .
Fe1 C8 2.047(5) .
Fe1 C9 2.053(5) .
Fe1 C10 2.055(5) .
Fe1 C5 2.071(4) .
P1 C15 1.810(4) .
P1 C21 1.812(4) .
P1 C27 1.821(5) .
O1 C13 1.228(5) .
N1 C14 1.326(5) .
N1 C11 1.387(5) .
N2 C14 1.325(5) .
N2 C13 1.407(5) .
N2 Pd1 2.105(3) 7_576
C1 C2 1.425(5) .
C1 C5 1.448(5) .
C1 C11 1.456(5) .
C2 C3 1.396(6) .
C2 H2 0.9800 .
C3 C4 1.409(6) .
C3 H3 0.9800 .
C4 C5 1.431(5) .
C4 H4 0.9800 .
C6 C10 1.405(7) .
C6 C7 1.420(7) .
C6 H6 0.9800 .
C7 C8 1.399(7) .
C7 H7 0.9800 .
C8 C9 1.396(7) .
C8 H8 0.9800 .
C9 C10 1.414(7) .
C9 H9 0.9800 .
C10 H10 0.9800 .
C11 C12 1.359(5) .
C12 C13 1.433(6) .
C12 H12 0.9300 .
C14 H14 0.9300 .
C15 C20 1.387(6) .
C15 C16 1.393(6) .
C16 C17 1.389(6) .
C16 H16 0.9300 .
C17 C18 1.386(7) .
C17 H17 0.9300 .
C18 C19 1.351(7) .
C18 H18 0.9300 .
C19 C20 1.396(6) .
C19 H19 0.9300 .
C20 H20 0.9300 .
C21 C22 1.389(6) .
C21 C26 1.408(6) .
C22 C23 1.374(6) .
C22 H22 0.9300 .
C23 C24 1.383(6) .
C23 H23 0.9300 .
C24 C25 1.368(7) .
C24 H24 0.9300 .
C25 C26 1.374(6) .
C25 H25 0.9300 .
C26 H26 0.9300 .
C27 C32 1.365(6) .
C27 C28 1.384(6) .
C28 C29 1.377(6) .
C28 H28 0.9300 .
C29 C30 1.356(7) .
C29 H29 0.9300 .
C30 C31 1.356(7) .
C30 H30 0.9300 .
C31 C32 1.399(7) .
C31 H31 0.9300 .
C32 H32 0.9300 .

loop_
_geom_torsion_atom_site_label_1
_geom_torsion_atom_site_label_2
_geom_torsion_atom_site_label_3
_geom_torsion_atom_site_label_4
_geom_torsion
_geom_torsion_site_symmetry_1
C5 Pd1 P1 C15 -62.5(2) .
N2 Pd1 P1 C15 112.7(2) 8_756
N1 Pd1 P1 C15 -110.8(6) .
C5 Pd1 P1 C21 63.1(2) .
N2 Pd1 P1 C21 -121.73(19) 8_756
N1 Pd1 P1 C21 14.8(6) .
C5 Pd1 P1 C27 177.2(2) .
N2 Pd1 P1 C27 -7.6(2) 8_756
N1 Pd1 P1 C27 128.9(6) .
C5 Pd1 N1 C14 -178.2(4) .
N2 Pd1 N1 C14 7.7(4) 8_756
P1 Pd1 N1 C14 -129.2(5) .
C5 Pd1 N1 C11 -0.8(3) .
N2 Pd1 N1 C11 -175.0(3) 8_756
P1 Pd1 N1 C11 48.2(7) .
C7 Fe1 C1 C2 -78.9(3) .
C6 Fe1 C1 C2 -120.8(3) .
C4 Fe1 C1 C2 81.9(3) .
C3 Fe1 C1 C2 38.1(3) .
C8 Fe1 C1 C2 -49.4(7) .
C9 Fe1 C1 C2 167.2(5) .
C10 Fe1 C1 C2 -162.1(3) .
C5 Fe1 C1 C2 120.7(4) .
C7 Fe1 C1 C5 160.4(3) .
C6 Fe1 C1 C5 118.5(3) .
C2 Fe1 C1 C5 -120.7(4) .
C4 Fe1 C1 C5 -38.8(2) .
C3 Fe1 C1 C5 -82.6(3) .
C8 Fe1 C1 C5 -170.0(5) .
C9 Fe1 C1 C5 46.6(6) .
C10 Fe1 C1 C5 77.2(3) .
C7 Fe1 C1 C11 48.2(4) .
C6 Fe1 C1 C11 6.3(4) .
C2 Fe1 C1 C11 127.1(5) .
C4 Fe1 C1 C11 -151.0(4) .
C3 Fe1 C1 C11 165.2(4) .
C8 Fe1 C1 C11 77.8(7) .
C9 Fe1 C1 C11 -65.6(7) .
C10 Fe1 C1 C11 -35.0(4) .
C5 Fe1 C1 C11 -112.2(4) .
C5 C1 C2 C3 -0.4(5) .
C11 C1 C2 C3 -172.4(5) .
Fe1 C1 C2 C3 -60.4(3) .
C5 C1 C2 Fe1 60.0(3) .
C11 C1 C2 Fe1 -112.0(5) .
C1 Fe1 C2 C3 117.7(4) .
C7 Fe1 C2 C3 -122.0(3) .
C6 Fe1 C2 C3 -164.5(3) .
C4 Fe1 C2 C3 36.7(3) .
C8 Fe1 C2 C3 -80.8(4) .
C9 Fe1 C2 C3 -48.7(7) .
C10 Fe1 C2 C3 163.0(5) .
C5 Fe1 C2 C3 80.4(3) .
C7 Fe1 C2 C1 120.3(3) .
C6 Fe1 C2 C1 77.8(3) .
C4 Fe1 C2 C1 -81.0(3) .
C3 Fe1 C2 C1 -117.7(4) .
C8 Fe1 C2 C1 161.5(3) .
C9 Fe1 C2 C1 -166.4(6) .
C10 Fe1 C2 C1 45.3(6) .
C5 Fe1 C2 C1 -37.3(2) .
C1 C2 C3 C4 1.3(5) .
Fe1 C2 C3 C4 -58.3(3) .
C1 C2 C3 Fe1 59.7(3) .
C1 Fe1 C3 C2 -39.1(3) .
C7 Fe1 C3 C2 76.8(4) .
C6 Fe1 C3 C2 39.7(7) .
C4 Fe1 C3 C2 -121.1(4) .
C8 Fe1 C3 C2 119.4(3) .
C9 Fe1 C3 C2 161.4(3) .
C10 Fe1 C3 C2 -162.1(5) .
C5 Fe1 C3 C2 -83.8(3) .
C1 Fe1 C3 C4 82.0(3) .
C7 Fe1 C3 C4 -162.2(3) .
C6 Fe1 C3 C4 160.7(5) .
C2 Fe1 C3 C4 121.1(4) .
C8 Fe1 C3 C4 -119.6(3) .
C9 Fe1 C3 C4 -77.5(3) .
C10 Fe1 C3 C4 -41.0(7) .
C5 Fe1 C3 C4 37.3(2) .
C2 C3 C4 C5 -1.8(5) .
Fe1 C3 C4 C5 -60.2(3) .
C2 C3 C4 Fe1 58.4(3) .
C1 Fe1 C4 C3 -80.8(3) .
C7 Fe1 C4 C3 46.9(7) .
C6 Fe1 C4 C3 -162.0(5) .
C2 Fe1 C4 C3 -36.4(3) .
C8 Fe1 C4 C3 80.8(4) .
C9 Fe1 C4 C3 122.1(3) .
C10 Fe1 C4 C3 164.2(3) .
C5 Fe1 C4 C3 -120.2(4) .
C1 Fe1 C4 C5 39.4(2) .
C7 Fe1 C4 C5 167.1(6) .
C6 Fe1 C4 C5 -41.8(7) .
C2 Fe1 C4 C5 83.8(3) .
C3 Fe1 C4 C5 120.2(4) .
C8 Fe1 C4 C5 -158.9(3) .
C9 Fe1 C4 C5 -117.7(3) .
C10 Fe1 C4 C5 -75.6(3) .
C3 C4 C5 C1 1.5(5) .
Fe1 C4 C5 C1 -58.0(3) .
C3 C4 C5 Pd1 169.3(4) .
Fe1 C4 C5 Pd1 109.8(5) .
C3 C4 C5 Fe1 59.5(3) .
C2 C1 C5 C4 -0.6(5) .
C11 C1 C5 C4 172.6(4) .
Fe1 C1 C5 C4 58.5(3) .
C2 C1 C5 Pd1 -172.3(3) .
C11 C1 C5 Pd1 0.9(5) .
Fe1 C1 C5 Pd1 -113.2(2) .
C2 C1 C5 Fe1 -59.2(3) .
C11 C1 C5 Fe1 114.1(4) .
N2 Pd1 C5 C4 -130.9(8) 8_756
N1 Pd1 C5 C4 -167.1(5) .
P1 Pd1 C5 C4 19.9(5) .
N2 Pd1 C5 C1 36.2(11) 8_756
N1 Pd1 C5 C1 0.0(3) .
P1 Pd1 C5 C1 -173.0(3) .
N2 Pd1 C5 Fe1 -40.1(10) 8_756
N1 Pd1 C5 Fe1 -76.4(2) .
P1 Pd1 C5 Fe1 110.7(2) .
C1 Fe1 C5 C4 -117.1(4) .
C7 Fe1 C5 C4 -167.6(5) .
C6 Fe1 C5 C4 163.0(3) .
C2 Fe1 C5 C4 -80.0(3) .
C3 Fe1 C5 C4 -37.0(3) .
C8 Fe1 C5 C4 53.6(6) .
C9 Fe1 C5 C4 81.4(3) .
C10 Fe1 C5 C4 122.2(3) .
C7 Fe1 C5 C1 -50.6(6) .
C6 Fe1 C5 C1 -79.9(3) .
C2 Fe1 C5 C1 37.1(2) .
C4 Fe1 C5 C1 117.1(4) .
C3 Fe1 C5 C1 80.1(3) .
C8 Fe1 C5 C1 170.7(5) .
C9 Fe1 C5 C1 -161.5(3) .
C10 Fe1 C5 C1 -120.7(3) .
C1 Fe1 C5 Pd1 105.4(3) .
C7 Fe1 C5 Pd1 54.8(6) .
C6 Fe1 C5 Pd1 25.5(4) .
C2 Fe1 C5 Pd1 142.4(3) .
C4 Fe1 C5 Pd1 -137.5(4) .
C3 Fe1 C5 Pd1 -174.6(3) .
C8 Fe1 C5 Pd1 -84.0(6) .
C9 Fe1 C5 Pd1 -56.2(3) .
C10 Fe1 C5 Pd1 -15.4(3) .
C1 Fe1 C6 C10 -120.0(3) .
C7 Fe1 C6 C10 118.7(5) .
C2 Fe1 C6 C10 -162.3(3) .
C4 Fe1 C6 C10 -46.5(7) .
C3 Fe1 C6 C10 168.4(5) .
C8 Fe1 C6 C10 80.8(4) .
C9 Fe1 C6 C10 37.6(3) .
C5 Fe1 C6 C10 -77.1(4) .
C1 Fe1 C6 C7 121.3(4) .
C2 Fe1 C6 C7 79.1(4) .
C4 Fe1 C6 C7 -165.1(5) .
C3 Fe1 C6 C7 49.8(7) .
C8 Fe1 C6 C7 -37.9(3) .
C9 Fe1 C6 C7 -81.1(4) .
C10 Fe1 C6 C7 -118.7(5) .
C5 Fe1 C6 C7 164.2(3) .
C10 C6 C7 C8 0.1(6) .
Fe1 C6 C7 C8 60.7(4) .
C10 C6 C7 Fe1 -60.7(4) .
C1 Fe1 C7 C8 164.6(3) .
C6 Fe1 C7 C8 -118.2(5) .
C2 Fe1 C7 C8 121.9(3) .
C4 Fe1 C7 C8 45.9(8) .
C3 Fe1 C7 C8 80.7(4) .
C9 Fe1 C7 C8 -36.9(3) .
C10 Fe1 C7 C8 -80.5(4) .
C5 Fe1 C7 C8 -157.8(5) .
C1 Fe1 C7 C6 -77.2(4) .
C2 Fe1 C7 C6 -119.9(4) .
C4 Fe1 C7 C6 164.0(5) .
C3 Fe1 C7 C6 -161.2(3) .
C8 Fe1 C7 C6 118.2(5) .
C9 Fe1 C7 C6 81.3(4) .
C10 Fe1 C7 C6 37.6(3) .
C5 Fe1 C7 C6 -39.6(7) .
C6 C7 C8 C9 -0.6(6) .
Fe1 C7 C8 C9 59.4(4) .
C6 C7 C8 Fe1 -60.1(4) .
C1 Fe1 C8 C9 -159.8(5) .
C7 Fe1 C8 C9 -119.9(5) .
C6 Fe1 C8 C9 -81.3(4) .
C2 Fe1 C8 C9 163.2(3) .
C4 Fe1 C8 C9 77.6(4) .
C3 Fe1 C8 C9 120.6(4) .
C10 Fe1 C8 C9 -37.6(3) .
C5 Fe1 C8 C9 38.2(7) .
C1 Fe1 C8 C7 -39.9(7) .
C6 Fe1 C8 C7 38.6(3) .
C2 Fe1 C8 C7 -76.9(4) .
C4 Fe1 C8 C7 -162.4(3) .
C3 Fe1 C8 C7 -119.5(4) .
C9 Fe1 C8 C7 119.9(5) .
C10 Fe1 C8 C7 82.3(4) .
C5 Fe1 C8 C7 158.2(5) .
C7 C8 C9 C10 0.9(6) .
Fe1 C8 C9 C10 59.7(4) .
C7 C8 C9 Fe1 -58.7(4) .
C1 Fe1 C9 C8 161.2(5) .
C7 Fe1 C9 C8 37.2(3) .
C6 Fe1 C9 C8 81.7(4) .
C2 Fe1 C9 C8 -43.4(8) .
C4 Fe1 C9 C8 -121.4(4) .
C3 Fe1 C9 C8 -79.5(4) .
C10 Fe1 C9 C8 119.2(5) .
C5 Fe1 C9 C8 -164.4(3) .
C1 Fe1 C9 C10 41.9(7) .
C7 Fe1 C9 C10 -82.1(4) .
C6 Fe1 C9 C10 -37.6(3) .
C2 Fe1 C9 C10 -162.7(5) .
C4 Fe1 C9 C10 119.3(3) .
C3 Fe1 C9 C10 161.3(3) .
C8 Fe1 C9 C10 -119.2(5) .
C5 Fe1 C9 C10 76.4(4) .
C7 C6 C10 C9 0.5(6) .
Fe1 C6 C10 C9 -59.3(4) .
C7 C6 C10 Fe1 59.8(4) .
C8 C9 C10 C6 -0.8(6) .
Fe1 C9 C10 C6 58.8(3) .
C8 C9 C10 Fe1 -59.6(4) .
C1 Fe1 C10 C6 77.9(4) .
C7 Fe1 C10 C6 -38.3(3) .
C2 Fe1 C10 C6 44.4(7) .
C4 Fe1 C10 C6 161.2(3) .
C3 Fe1 C10 C6 -168.4(5) .
C8 Fe1 C10 C6 -81.9(4) .
C9 Fe1 C10 C6 -119.1(5) .
C5 Fe1 C10 C6 120.0(3) .
C1 Fe1 C10 C9 -163.0(3) .
C7 Fe1 C10 C9 80.8(4) .
C6 Fe1 C10 C9 119.1(5) .
C2 Fe1 C10 C9 163.5(5) .
C4 Fe1 C10 C9 -79.7(4) .
C3 Fe1 C10 C9 -49.3(7) .
C8 Fe1 C10 C9 37.2(3) .
C5 Fe1 C10 C9 -120.9(3) .
C14 N1 C11 C12 -1.7(6) .
Pd1 N1 C11 C12 -179.5(3) .
C14 N1 C11 C1 179.3(4) .
Pd1 N1 C11 C1 1.5(4) .
C2 C1 C11 C12 -9.0(8) .
C5 C1 C11 C12 179.5(4) .
Fe1 C1 C11 C12 -97.4(5) .
C2 C1 C11 N1 169.9(4) .
C5 C1 C11 N1 -1.6(6) .
Fe1 C1 C11 N1 81.6(4) .
N1 C11 C12 C13 0.2(7) .
C1 C11 C12 C13 179.0(4) .
C14 N2 C13 O1 177.7(4) .
Pd1 N2 C13 O1 -14.3(5) 7_576
C14 N2 C13 C12 -2.7(6) .
Pd1 N2 C13 C12 165.3(3) 7_576
C11 C12 C13 O1 -178.4(4) .
C11 C12 C13 N2 2.0(6) .
C13 N2 C14 N1 1.2(6) .
Pd1 N2 C14 N1 -165.3(3) 7_576
C11 N1 C14 N2 1.1(6) .
Pd1 N1 C14 N2 178.4(3) .
C21 P1 C15 C20 -3.9(5) .
C27 P1 C15 C20 -109.8(4) .
Pd1 P1 C15 C20 124.9(4) .
C21 P1 C15 C16 178.3(4) .
C27 P1 C15 C16 72.4(4) .
Pd1 P1 C15 C16 -52.9(4) .
C20 C15 C16 C17 1.5(7) .
P1 C15 C16 C17 179.4(4) .
C15 C16 C17 C18 -0.8(8) .
C16 C17 C18 C19 -0.9(9) .
C17 C18 C19 C20 1.7(9) .
C16 C15 C20 C19 -0.7(7) .
P1 C15 C20 C19 -178.4(4) .
C18 C19 C20 C15 -0.9(8) .
C15 P1 C21 C22 134.7(4) .
C27 P1 C21 C22 -116.0(4) .
Pd1 P1 C21 C22 6.1(4) .
C15 P1 C21 C26 -55.1(4) .
C27 P1 C21 C26 54.2(4) .
Pd1 P1 C21 C26 176.3(3) .
C26 C21 C22 C23 1.1(7) .
P1 C21 C22 C23 171.6(4) .
C21 C22 C23 C24 0.8(8) .
C22 C23 C24 C25 -1.4(9) .
C23 C24 C25 C26 0.0(9) .
C24 C25 C26 C21 2.0(8) .
C22 C21 C26 C25 -2.5(7) .
P1 C21 C26 C25 -172.9(4) .
C15 P1 C27 C32 -12.4(5) .
C21 P1 C27 C32 -124.5(4) .
Pd1 P1 C27 C32 113.0(4) .
C15 P1 C27 C28 167.1(4) .
C21 P1 C27 C28 55.0(4) .
Pd1 P1 C27 C28 -67.5(4) .
C32 C27 C28 C29 -0.4(8) .
P1 C27 C28 C29 -179.9(4) .
C27 C28 C29 C30 0.4(8) .
C28 C29 C30 C31 0.2(9) .
C29 C30 C31 C32 -0.7(10) .
C28 C27 C32 C31 -0.2(8) .
P1 C27 C32 C31 179.3(4) .
C30 C31 C32 C27 0.7(9) .

loop_
_platon_squeeze_void_nr
_platon_squeeze_void_average_x
_platon_squeeze_void_average_y
_platon_squeeze_void_average_z
_platon_squeeze_void_volume
_platon_squeeze_void_count_electrons
_platon_squeeze_void_content
1 0.105 0.203 0.250 1270 205 ' '
2 -0.229 0.019 0.750 1270 205 ' '
3 0.250 0.250 0.844 10 2 ' '
4 0.250 0.250 0.655 10 1 ' '
5 0.750 0.750 0.156 10 1 ' '
6 0.750 0.750 0.344 10 2 ' '
